data_7127334
loop_
_publ_author_name
'Ruaysap, Makabodee'
'Kennedy, Stuart R.'
'Mayhan, Collin M.'
'Kelley, Steven P.'
'Kumari, Harshita'
'Deakyne, Carol A.'
'Atwood, Jerry L.'

_publ_section_title
;
 Novel keto-enol tautomerism in 1,3,5-trihydroxybenzene systems.
;
_journal_issue 85
_journal_name_full 'Chemical communications (Cambridge, England)'
_journal_page_first 12985
_journal_page_last 12988
_journal_paper_doi 10.1039/d0cc03639k
_journal_volume 56
_journal_year 2020
_chemical_formula_moiety 'C9.25 H18.75 O17 S3 Sm, 0.35(C1 H4 O1), 0.65(O)'
_chemical_formula_sum 'C9.6 H19.5 O18 S3 Sm'
_chemical_formula_weight 669.48
_space_group_crystal_system monoclinic
_space_group_IT_number 14
_space_group_name_Hall '-P 2yn'
_space_group_name_H-M_alt 'P 1 21/n 1'
_atom_sites_solution_hydrogens mixed
_atom_sites_solution_primary isomor
_atom_sites_solution_secondary difmap
_audit_creation_date 2020-05-18
_audit_creation_method
;
Olex2 1.3
(compiled 2020.02.04 svn.rd84adfe8 for OlexSys, GUI svn.r6032)
;
_audit_update_record
;
2020-05-18 deposited with the CCDC.	2020-08-25 downloaded from the CCDC.
;
_cell_angle_alpha 90
_cell_angle_beta 90.340(2)
_cell_angle_gamma 90
_cell_formula_units_Z 4
_cell_length_a 8.9342(15)
_cell_length_b 8.8762(15)
_cell_length_c 25.291(4)
_cell_measurement_reflns_used 9900
_cell_measurement_temperature 100.15
_cell_measurement_theta_max 28.48
_cell_measurement_theta_min 2.42
_cell_volume 2005.6(6)
_computing_molecular_graphics 'Olex2 1.3 (Dolomanov et al., 2009)'
_computing_publication_material 'Olex2 1.3 (Dolomanov et al., 2009)'
_computing_structure_refinement 'SHELXL 2017/1 (Sheldrick, 2015)'
_diffrn_ambient_temperature 100.15
_diffrn_measured_fraction_theta_full 1.000
_diffrn_measured_fraction_theta_max 0.944
_diffrn_measurement_device_type 'Bruker APEX-II CCD'
_diffrn_measurement_method '\f and \w scans'
_diffrn_radiation_monochromator graphite
_diffrn_radiation_type MoK\a
_diffrn_radiation_wavelength 0.71073
_diffrn_reflns_av_R_equivalents 0.0300
_diffrn_reflns_av_unetI/netI 0.0233
_diffrn_reflns_Laue_measured_fraction_full 1.000
_diffrn_reflns_Laue_measured_fraction_max 0.944
_diffrn_reflns_limit_h_max 11
_diffrn_reflns_limit_h_min -12
_diffrn_reflns_limit_k_max 11
_diffrn_reflns_limit_k_min -11
_diffrn_reflns_limit_l_max 33
_diffrn_reflns_limit_l_min -33
_diffrn_reflns_number 23152
_diffrn_reflns_point_group_measured_fraction_full 1.000
_diffrn_reflns_point_group_measured_fraction_max 0.944
_diffrn_reflns_theta_full 25.242
_diffrn_reflns_theta_max 28.705
_diffrn_reflns_theta_min 1.610
_diffrn_source 'Sealed Source Mo with TRIUMPH optics'
_diffrn_standards_number 0
_exptl_absorpt_coefficient_mu 3.331
_exptl_absorpt_correction_T_max 0.7458
_exptl_absorpt_correction_T_min 0.5610
_exptl_absorpt_correction_type multi-scan
_exptl_absorpt_process_details
;
SADABS-2008/1 (Bruker,2008) was used for absorption correction.
wR2(int) was 0.1135 before and 0.0439 after correction.
The Ratio of minimum to maximum transmission is 0.7522.
The \l/2 correction factor is 0.0015.
;
_exptl_crystal_colour colourless
_exptl_crystal_colour_primary colourless
_exptl_crystal_density_diffrn 2.217
_exptl_crystal_description plate
_exptl_crystal_F_000 1324
_exptl_crystal_size_max 0.3
_exptl_crystal_size_mid 0.24
_exptl_crystal_size_min 0.16
_refine_diff_density_max 1.081
_refine_diff_density_min -1.627
_refine_diff_density_rms 0.152
_refine_ls_extinction_method none
_refine_ls_goodness_of_fit_ref 1.254
_refine_ls_hydrogen_treatment mixed
_refine_ls_matrix_type full
_refine_ls_number_parameters 329
_refine_ls_number_reflns 4866
_refine_ls_number_restraints 10
_refine_ls_restrained_S_all 1.253
_refine_ls_R_factor_all 0.0365
_refine_ls_R_factor_gt 0.0355
_refine_ls_shift/su_max 0.002
_refine_ls_shift/su_mean 0.000
_refine_ls_structure_factor_coef Fsqd
_refine_ls_weighting_details 'w=1/[\s^2^(Fo^2^)+(0.0225P)^2^+12.4473P] where P=(Fo^2^+2Fc^2^)/3'
_refine_ls_weighting_scheme calc
_refine_ls_wR_factor_gt 0.0875
_refine_ls_wR_factor_ref 0.0879
_reflns_Friedel_coverage 0.000
_reflns_number_gt 4729
_reflns_number_total 4866
_reflns_threshold_expression 'I > 2\s(I)'
_cod_data_source_file d0cc03639k2.cif
_cod_data_source_block abs_CCDC1
_cod_depositor_comments 'Adding full bibliography for 7127333--7127334.cif.'
_cod_original_cell_volume 2005.5(6)
_cod_original_formula_sum 'C9.60 H19.50 O18 S3 Sm'
_cod_database_code 7127334
_shelx_shelxl_version_number 2017/1
_shelx_space_group_comment
;
The symmetry employed for this shelxl refinement is uniquely defined
by the following loop, which should always be used as a source of
symmetry information in preference to the above space-group names.
They are only intended as comments.
;
_shelx_estimated_absorpt_t_max 0.618
_shelx_estimated_absorpt_t_min 0.435
_olex2_refinement_description
;
1. Fixed Uiso
 At 1.2 times of:
  All C(H,H) groups, H6S of O6S, H2 of O2, H1 of O1
 At 1.5 times of:
  All C(H,H,H) groups, H3 of O3, All O(H,H,H,H,H,H,H,H,H) groups
2. Restrained distances
 O2W-H2WB = O2W-H2WA = O1W-H1WA = O1W-H1WB = O4W-H4WB = O4W-H4WA = O3W-H3WA =
 O3W-H3WB = O5S-H5W = O5W-H5W
 0.9 with sigma of 0.02
3. Others
 Fixed Sof: O5W(0.75) C1S(0.25) H1SA(0.25) H1SB(0.25) H1SC(0.25) O5S(0.25)
 O6S(0.35) H6S(0.35) C2S(0.35) H2SA(0.35) H2SB(0.35) H2SC(0.35) O6WC(0.25)
 O6WB(0.25) O6WA(0.15)
4.a Riding coordinates:
 C2S(H2SA,H2SB,H2SC)
4.b Secondary CH2 refined with riding coordinates:
 C7(H7A,H7B), C8(H8A,H8B), C9(H9A,H9B)
4.c Tetrahedral OH refined with riding coordinates:
 O1(H1), O2(H2)
4.d Idealised Me refined as rotating group:
 C1S(H1SA,H1SB,H1SC)
4.e Idealised tetrahedral OH refined as rotating group:
 O3(H3), O6S(H6S)
;
_olex2_submission_special_instructions 'No special instructions were received'

loop_
_space_group_symop_operation_xyz
'x, y, z'
'-x+1/2, y+1/2, -z+1/2'
'-x, -y, -z'
'x-1/2, -y-1/2, z-1/2'

loop_
_atom_site_label
_atom_site_type_symbol
_atom_site_fract_x
_atom_site_fract_y
_atom_site_fract_z
_atom_site_U_iso_or_equiv
_atom_site_adp_type
_atom_site_occupancy
_atom_site_site_symmetry_order
_atom_site_calc_flag
_atom_site_refinement_flags_posn
_atom_site_refinement_flags_adp
_atom_site_refinement_flags_occupancy
_atom_site_disorder_assembly
_atom_site_disorder_group
Sm1 Sm 0.53270(2) 0.46389(2) 0.65925(2) 0.01326(7) Uani 1 1 d . . . . .
S1 S 0.63446(13) 0.87304(12) 0.64724(4) 0.0169(2) Uani 1 1 d . . . . .
O1 O 0.6615(5) 0.9667(5) 0.49606(18) 0.0402(10) Uani 1 1 d . . . . .
H1 H 0.627995 0.893524 0.513393 0.048 Uiso 1 1 calc R U . . .
C1 C 0.8281(5) 0.9742(5) 0.57112(17) 0.0162(8) Uani 1 1 d . . . . .
S2 S 0.64172(12) 1.35805(12) 0.46264(4) 0.0145(2) Uani 1 1 d . . . . .
O2 O 1.0318(5) 1.3370(5) 0.49696(16) 0.0353(9) Uani 1 1 d . . . . .
H2 H 1.104679 1.370506 0.514500 0.042 Uiso 1 1 calc R U . . .
C2 C 0.7741(5) 1.0320(5) 0.52328(17) 0.0162(8) Uani 1 1 d . . . . .
S3 S 1.12337(12) 1.36856(13) 0.64720(4) 0.0172(2) Uani 1 1 d . . . . .
O3 O 1.0126(10) 0.9870(11) 0.6386(4) 0.103(3) Uani 1 1 d . . . . .
H3 H 0.944602 0.956164 0.658683 0.155 Uiso 1 1 calc R U . . .
C3 C 0.8413(5) 1.1572(5) 0.49943(17) 0.0142(8) Uani 1 1 d . . . . .
O4 O 0.7113(4) 0.9712(4) 0.68514(14) 0.0267(8) Uani 1 1 d . . . . .
C4 C 0.9662(5) 1.2234(5) 0.52401(17) 0.0165(8) Uani 1 1 d . . . . .
O5 O 0.5969(4) 0.7282(4) 0.67152(13) 0.0213(7) Uani 1 1 d . . . . .
C5 C 1.0216(5) 1.1680(5) 0.57180(17) 0.0167(8) Uani 1 1 d . . . . .
O6 O 0.5049(4) 0.9467(4) 0.62381(15) 0.0258(7) Uani 1 1 d . . . . .
C6 C 0.9513(5) 1.0444(5) 0.59451(17) 0.0175(9) Uani 1 1 d . . . . .
O7 O 0.5244(4) 1.2830(4) 0.49267(13) 0.0207(7) Uani 1 1 d . . . . .
C7 C 0.7638(5) 0.8336(5) 0.59559(18) 0.0194(9) Uani 1 1 d . . . . .
H7A H 0.846610 0.771476 0.609975 0.023 Uiso 1 1 calc R U . . .
H7B H 0.712531 0.774033 0.567772 0.023 Uiso 1 1 calc R U . . .
O8 O 0.5848(4) 1.4119(4) 0.41150(13) 0.0230(7) Uani 1 1 d . . . . .
C8 C 0.7800(5) 1.2201(5) 0.44845(17) 0.0153(8) Uani 1 1 d . . . . .
H8A H 0.735337 1.137999 0.427061 0.018 Uiso 1 1 calc R U . . .
H8B H 0.861958 1.266159 0.427816 0.018 Uiso 1 1 calc R U . . .
O9 O 0.7157(4) 1.4783(4) 0.49205(13) 0.0213(7) Uani 1 1 d . . . . .
C9 C 1.1613(5) 1.2312(5) 0.59752(18) 0.0192(9) Uani 1 1 d . . . . .
H9A H 1.224505 1.277505 0.569924 0.023 Uiso 1 1 calc R U . . .
H9B H 1.218812 1.147422 0.613609 0.023 Uiso 1 1 calc R U . . .
O10 O 1.0470(4) 1.4944(4) 0.62148(14) 0.0244(7) Uani 1 1 d . . . . .
O11 O 1.2694(4) 1.4112(4) 0.66924(13) 0.0235(7) Uani 1 1 d . . . . .
O12 O 1.0298(4) 1.2985(4) 0.68789(13) 0.0245(7) Uani 1 1 d . . . . .
O4W O 0.7416(4) 0.4820(4) 0.59914(13) 0.0199(7) Uani 1 1 d D . . . .
O3W O 0.5141(4) 0.2547(4) 0.59899(13) 0.0210(7) Uani 1 1 d D . . . .
O5W O 0.5276(15) 0.2298(14) 0.7107(6) 0.035(3) Uani 0.75 1 d D . P A 2
O2W O 0.4606(5) 0.5390(5) 0.74771(15) 0.0353(10) Uani 1 1 d D . . . .
O1W O 0.7632(4) 0.4390(6) 0.70834(15) 0.0379(10) Uani 1 1 d D . . . .
C1S C 0.448(3) 0.182(3) 0.7552(10) 0.039(5) Uiso 0.25 1 d . . P A 1
H1SA H 0.517350 0.217601 0.782865 0.059 Uiso 0.25 1 calc R U P A 1
H1SB H 0.433183 0.073549 0.758940 0.059 Uiso 0.25 1 calc R U P A 1
H1SC H 0.352280 0.234407 0.758664 0.059 Uiso 0.25 1 calc R U P A 1
O5S O 0.510(3) 0.213(4) 0.7053(18) 0.018(6) Uiso 0.25 1 d D . P A 1
O6S O 0.3181(16) -0.0358(17) 0.7159(6) 0.045(3) Uiso 0.35 1 d . . P B 3
H6S H 0.289370 0.041885 0.699849 0.053 Uiso 0.35 1 calc R U P B 3
C2S C 0.213(2) -0.198(2) 0.6919(8) 0.047(5) Uiso 0.35 1 d . . P B 3
H2SA H 0.212526 -0.198552 0.653161 0.070 Uiso 0.35 1 d R U P B 3
H2SB H 0.260156 -0.291212 0.704871 0.070 Uiso 0.35 1 d R U P B 3
H2SC H 0.110326 -0.192402 0.704871 0.070 Uiso 0.35 1 d R U P B 3
O6WC O 0.4498(17) 0.2394(17) 0.8095(6) 0.029(3) Uiso 0.25 1 d . . P C 2
O6WB O 0.286(2) -0.117(2) 0.7100(8) 0.045(4) Uiso 0.25 1 d . . P D 1
O6WA O 0.240(4) -0.070(4) 0.6853(15) 0.055(9) Uiso 0.15 1 d . . P E 2
H4WA H 0.726(11) 0.478(11) 0.5641(10) 0.083 Uiso 1 1 d D U . . .
H4WB H 0.841(3) 0.487(11) 0.604(4) 0.083 Uiso 1 1 d D U . . .
H3WA H 0.513(11) 0.271(11) 0.5642(10) 0.083 Uiso 1 1 d D U . . .
H3WB H 0.504(11) 0.155(3) 0.602(4) 0.083 Uiso 1 1 d D U . . .
H5W H 0.594(8) 0.159(9) 0.702(4) 0.083 Uiso 1 1 d D U . . .
H2WA H 0.500(10) 0.617(7) 0.766(3) 0.083 Uiso 1 1 d D U . . .
H2WB H 0.388(8) 0.498(10) 0.768(3) 0.083 Uiso 1 1 d D U . . .
H1WA H 0.763(11) 0.452(11) 0.7433(10) 0.083 Uiso 1 1 d D U . . .
H1WB H 0.846(7) 0.391(10) 0.697(4) 0.083 Uiso 1 1 d D U . . .

loop_
_atom_site_aniso_label
_atom_site_aniso_U_11
_atom_site_aniso_U_22
_atom_site_aniso_U_33
_atom_site_aniso_U_23
_atom_site_aniso_U_13
_atom_site_aniso_U_12
Sm1 0.01429(11) 0.01463(12) 0.01083(11) 0.00115(8) -0.00192(7) -0.00024(8)
S1 0.0212(5) 0.0153(5) 0.0142(5) -0.0001(4) 0.0001(4) -0.0048(4)
O1 0.039(2) 0.042(2) 0.040(2) 0.0082(19) -0.0053(19) -0.010(2)
C1 0.019(2) 0.014(2) 0.016(2) 0.0012(16) 0.0032(16) -0.0025(16)
S2 0.0152(5) 0.0162(5) 0.0122(5) 0.0021(4) -0.0024(4) -0.0001(4)
O2 0.035(2) 0.039(2) 0.032(2) 0.0063(18) -0.0030(17) -0.0117(18)
C2 0.019(2) 0.015(2) 0.0144(19) -0.0032(16) 0.0004(16) 0.0007(16)
S3 0.0135(5) 0.0230(5) 0.0150(5) 0.0015(4) -0.0006(4) -0.0026(4)
O3 0.095(6) 0.107(7) 0.108(6) 0.007(5) 0.001(5) -0.004(5)
C3 0.0139(19) 0.0137(19) 0.0151(19) 0.0017(16) 0.0009(15) 0.0019(15)
O4 0.036(2) 0.0268(19) 0.0173(16) -0.0025(14) -0.0012(14) -0.0132(16)
C4 0.017(2) 0.017(2) 0.015(2) -0.0003(16) 0.0032(16) -0.0020(16)
O5 0.0284(18) 0.0180(16) 0.0177(15) 0.0019(13) 0.0010(13) -0.0071(13)
C5 0.0139(19) 0.020(2) 0.017(2) -0.0005(17) -0.0008(16) 0.0002(16)
O6 0.0238(17) 0.0200(17) 0.034(2) 0.0024(15) -0.0013(15) -0.0006(14)
C6 0.018(2) 0.020(2) 0.015(2) 0.0030(17) -0.0009(16) 0.0009(17)
O7 0.0152(15) 0.0252(17) 0.0218(16) 0.0026(14) 0.0017(12) -0.0014(13)
C7 0.023(2) 0.016(2) 0.018(2) 0.0027(17) 0.0051(17) -0.0009(17)
O8 0.0266(17) 0.0250(17) 0.0173(16) 0.0066(13) -0.0061(13) 0.0029(14)
C8 0.016(2) 0.016(2) 0.0136(19) 0.0014(16) 0.0011(15) -0.0013(16)
O9 0.0247(17) 0.0180(16) 0.0213(16) -0.0022(13) -0.0032(13) -0.0013(13)
C9 0.017(2) 0.023(2) 0.018(2) -0.0008(17) -0.0007(17) -0.0026(17)
O10 0.0222(17) 0.0219(17) 0.0290(18) 0.0077(14) -0.0038(14) -0.0018(14)
O11 0.0150(15) 0.035(2) 0.0206(16) -0.0045(14) -0.0004(12) -0.0029(14)
O12 0.0234(17) 0.0313(19) 0.0188(16) 0.0060(14) 0.0066(13) -0.0002(15)
O4W 0.0176(15) 0.0260(17) 0.0161(15) -0.0027(13) 0.0013(12) -0.0026(13)
O3W 0.0269(17) 0.0181(16) 0.0181(16) -0.0024(13) 0.0020(13) -0.0024(14)
O5W 0.058(6) 0.019(4) 0.030(5) 0.003(3) -0.007(4) 0.003(4)
O2W 0.054(3) 0.031(2) 0.0201(18) -0.0085(16) 0.0133(17) -0.0189(19)
O1W 0.0236(19) 0.074(3) 0.0166(17) -0.0022(19) -0.0039(15) 0.016(2)

loop_
_atom_type_symbol
_atom_type_description
_atom_type_scat_dispersion_real
_atom_type_scat_dispersion_imag
_atom_type_scat_source
C C 0.0033 0.0016 'International Tables Vol C Tables 4.2.6.8 and 6.1.1.4'
H H 0.0000 0.0000 'International Tables Vol C Tables 4.2.6.8 and 6.1.1.4'
O O 0.0106 0.0060 'International Tables Vol C Tables 4.2.6.8 and 6.1.1.4'
S S 0.1246 0.1234 'International Tables Vol C Tables 4.2.6.8 and 6.1.1.4'
Sm Sm -0.1638 3.4418 'International Tables Vol C Tables 4.2.6.8 and 6.1.1.4'

loop_
_geom_angle_atom_site_label_1
_geom_angle_atom_site_label_2
_geom_angle_atom_site_label_3
_geom_angle
_geom_angle_site_symmetry_1
_geom_angle_site_symmetry_3
_geom_angle_publ_flag
O5 Sm1 O5W 139.0(3) . . ?
O5 Sm1 O5S 144.3(9) . . ?
O8 Sm1 O5 75.41(12) 3_676 . ?
O8 Sm1 O11 74.86(12) 3_676 1_445 ?
O8 Sm1 O4W 80.38(12) 3_676 . ?
O8 Sm1 O3W 81.41(12) 3_676 . ?
O8 Sm1 O5W 142.5(4) 3_676 . ?
O8 Sm1 O2W 117.03(15) 3_676 . ?
O8 Sm1 O1W 144.50(15) 3_676 . ?
O8 Sm1 O5S 136.9(9) 3_676 . ?
O11 Sm1 O5 113.74(12) 1_445 . ?
O11 Sm1 O4W 146.59(11) 1_445 . ?
O11 Sm1 O5W 76.1(3) 1_445 . ?
O11 Sm1 O2W 72.08(13) 1_445 . ?
O11 Sm1 O5S 72.4(7) 1_445 . ?
O4W Sm1 O5 80.45(12) . . ?
O4W Sm1 O5W 114.0(3) . . ?
O4W Sm1 O2W 140.48(13) . . ?
O4W Sm1 O5S 114.5(7) . . ?
O3W Sm1 O5 147.06(11) . . ?
O3W Sm1 O11 81.55(12) . 1_445 ?
O3W Sm1 O4W 72.78(12) . . ?
O3W Sm1 O5W 71.4(3) . . ?
O3W Sm1 O2W 141.12(12) . . ?
O3W Sm1 O1W 108.13(14) . . ?
O3W Sm1 O5S 66.8(9) . . ?
O2W Sm1 O5 71.40(12) . . ?
O2W Sm1 O5W 74.8(3) . . ?
O2W Sm1 O5S 78.1(8) . . ?
O1W Sm1 O5 79.78(15) . . ?
O1W Sm1 O11 139.40(13) . 1_445 ?
O1W Sm1 O4W 70.70(12) . . ?
O1W Sm1 O5W 70.6(4) . . ?
O1W Sm1 O2W 77.33(15) . . ?
O1W Sm1 O5S 75.7(8) . . ?
O4 S1 O5 110.8(2) . . ?
O4 S1 C7 107.1(2) . . ?
O5 S1 C7 106.6(2) . . ?
O6 S1 O4 111.6(2) . . ?
O6 S1 O5 112.5(2) . . ?
O6 S1 C7 107.9(2) . . ?
C2 O1 H1 109.5 . . ?
C2 C1 C7 121.9(4) . . ?
C6 C1 C2 118.1(4) . . ?
C6 C1 C7 119.8(4) . . ?
O7 S2 O8 111.2(2) . . ?
O7 S2 C8 107.0(2) . . ?
O8 S2 C8 106.5(2) . . ?
O9 S2 O7 113.2(2) . . ?
O9 S2 O8 111.4(2) . . ?
O9 S2 C8 107.1(2) . . ?
C4 O2 H2 109.5 . . ?
O1 C2 C1 122.6(4) . . ?
O1 C2 C3 116.2(4) . . ?
C1 C2 C3 121.1(4) . . ?
O10 S3 C9 107.4(2) . . ?
O10 S3 O11 112.6(2) . . ?
O10 S3 O12 111.7(2) . . ?
O11 S3 C9 105.8(2) . . ?
O11 S3 O12 110.6(2) . . ?
O12 S3 C9 108.4(2) . . ?
C6 O3 H3 109.5 . . ?
C2 C3 C4 118.9(4) . . ?
C2 C3 C8 120.6(4) . . ?
C4 C3 C8 120.6(4) . . ?
O2 C4 C3 115.7(4) . . ?
O2 C4 C5 123.3(4) . . ?
C5 C4 C3 120.9(4) . . ?
S1 O5 Sm1 147.9(2) . . ?
C4 C5 C9 122.1(4) . . ?
C6 C5 C4 118.5(4) . . ?
C6 C5 C9 119.3(4) . . ?
O3 C6 C1 120.1(6) . . ?
O3 C6 C5 117.4(6) . . ?
C5 C6 C1 122.4(4) . . ?
S1 C7 H7A 109.0 . . ?
S1 C7 H7B 109.0 . . ?
C1 C7 S1 112.8(3) . . ?
C1 C7 H7A 109.0 . . ?
C1 C7 H7B 109.0 . . ?
H7A C7 H7B 107.8 . . ?
S2 O8 Sm1 167.8(2) . 3_676 ?
S2 C8 H8A 109.8 . . ?
S2 C8 H8B 109.8 . . ?
C3 C8 S2 109.4(3) . . ?
C3 C8 H8A 109.8 . . ?
C3 C8 H8B 109.8 . . ?
H8A C8 H8B 108.2 . . ?
S3 C9 H9A 108.9 . . ?
S3 C9 H9B 108.9 . . ?
C5 C9 S3 113.4(3) . . ?
C5 C9 H9A 108.9 . . ?
C5 C9 H9B 108.9 . . ?
H9A C9 H9B 107.7 . . ?
S3 O11 Sm1 151.2(2) . 1_665 ?
Sm1 O4W H4WA 120(6) . . ?
Sm1 O4W H4WB 133(6) . . ?
H4WA O4W H4WB 106(8) . . ?
Sm1 O3W H3WA 120(6) . . ?
Sm1 O3W H3WB 135(6) . . ?
H3WA O3W H3WB 105(8) . . ?
Sm1 O5W H5W 116(7) . . ?
Sm1 O2W H2WA 125(6) . . ?
Sm1 O2W H2WB 127(6) . . ?
H2WA O2W H2WB 108(8) . . ?
Sm1 O1W H1WA 120(7) . . ?
Sm1 O1W H1WB 126(6) . . ?
H1WA O1W H1WB 112(8) . . ?
H1SA C1S H1SB 109.5 . . ?
H1SA C1S H1SC 109.5 . . ?
H1SB C1S H1SC 109.5 . . ?
O5S C1S H1SA 109.5 . . ?
O5S C1S H1SB 109.5 . . ?
O5S C1S H1SC 109.5 . . ?
Sm1 O5S H5W 111(7) . . ?
C1S O5S Sm1 128(2) . . ?
C1S O5S H5W 109(7) . . ?
C2S O6S H6S 109.5 . . ?
O6S C2S H2SA 109.6 . . ?
O6S C2S H2SB 109.7 . . ?
O6S C2S H2SC 109.1 . . ?
H2SA C2S H2SB 109.5 . . ?
H2SA C2S H2SC 109.5 . . ?
H2SB C2S H2SC 109.5 . . ?

loop_
_geom_bond_atom_site_label_1
_geom_bond_atom_site_label_2
_geom_bond_distance
_geom_bond_site_symmetry_2
_geom_bond_publ_flag
Sm1 O5 2.435(3) . ?
Sm1 O8 2.344(3) 3_676 ?
Sm1 O11 2.413(3) 1_445 ?
Sm1 O4W 2.419(3) . ?
Sm1 O3W 2.407(3) . ?
Sm1 O5W 2.451(15) . ?
Sm1 O2W 2.425(4) . ?
Sm1 O1W 2.408(4) . ?
Sm1 O5S 2.52(5) . ?
S1 O4 1.463(4) . ?
S1 O5 1.465(3) . ?
S1 O6 1.452(4) . ?
S1 C7 1.784(5) . ?
O1 H1 0.8400 . ?
O1 C2 1.347(6) . ?
C1 C2 1.397(6) . ?
C1 C6 1.393(6) . ?
C1 C7 1.509(6) . ?
S2 O7 1.459(3) . ?
S2 O8 1.467(3) . ?
S2 C8 1.778(5) . ?
S2 O9 1.457(3) . ?
O2 H2 0.8400 . ?
O2 C4 1.354(6) . ?
C2 C3 1.401(6) . ?
S3 C9 1.785(5) . ?
S3 O10 1.460(4) . ?
S3 O11 1.465(3) . ?
S3 O12 1.468(3) . ?
O3 H3 0.8400 . ?
O3 C6 1.340(10) . ?
C3 C4 1.403(6) . ?
C3 C8 1.505(6) . ?
C4 C5 1.393(6) . ?
C5 C6 1.390(6) . ?
C5 C9 1.511(6) . ?
C7 H7A 0.9900 . ?
C7 H7B 0.9900 . ?
C8 H8A 0.9900 . ?
C8 H8B 0.9900 . ?
C9 H9A 0.9900 . ?
C9 H9B 0.9900 . ?
O4W H4WA 0.90(2) . ?
O4W H4WB 0.90(2) . ?
O3W H3WA 0.89(2) . ?
O3W H3WB 0.89(2) . ?
O5W H5W 0.89(2) . ?
O2W H2WA 0.90(2) . ?
O2W H2WB 0.91(2) . ?
O1W H1WA 0.89(2) . ?
O1W H1WB 0.90(2) . ?
C1S H1SA 0.9800 . ?
C1S H1SB 0.9800 . ?
C1S H1SC 0.9800 . ?
C1S O5S 1.41(5) . ?
O5S H5W 0.90(2) . ?
O6S H6S 0.8400 . ?
O6S C2S 1.82(3) . ?
C2S H2SA 0.9800 . ?
C2S H2SB 0.9800 . ?
C2S H2SC 0.9800 . ?

loop_
_geom_torsion_atom_site_label_1
_geom_torsion_atom_site_label_2
_geom_torsion_atom_site_label_3
_geom_torsion_atom_site_label_4
_geom_torsion
_geom_torsion_site_symmetry_1
_geom_torsion_site_symmetry_2
_geom_torsion_site_symmetry_3
_geom_torsion_site_symmetry_4
_geom_torsion_publ_flag
O1 C2 C3 C4 -175.4(4) . . . . ?
O1 C2 C3 C8 4.8(6) . . . . ?
C1 C2 C3 C4 1.0(6) . . . . ?
C1 C2 C3 C8 -178.8(4) . . . . ?
O2 C4 C5 C6 -175.8(4) . . . . ?
O2 C4 C5 C9 -0.1(7) . . . . ?
C2 C1 C6 O3 -175.7(6) . . . . ?
C2 C1 C6 C5 -0.4(7) . . . . ?
C2 C1 C7 S1 -100.0(5) . . . . ?
C2 C3 C4 O2 175.5(4) . . . . ?
C2 C3 C4 C5 -1.2(6) . . . . ?
C2 C3 C8 S2 89.4(4) . . . . ?
C3 C4 C5 C6 0.6(7) . . . . ?
C3 C4 C5 C9 176.3(4) . . . . ?
O4 S1 O5 Sm1 -159.4(4) . . . . ?
O4 S1 C7 C1 -54.2(4) . . . . ?
C4 C3 C8 S2 -90.4(4) . . . . ?
C4 C5 C6 C1 0.2(7) . . . . ?
C4 C5 C6 O3 175.6(6) . . . . ?
C4 C5 C9 S3 96.7(5) . . . . ?
O5 S1 C7 C1 -172.8(3) . . . . ?
O6 S1 O5 Sm1 74.8(4) . . . . ?
O6 S1 C7 C1 66.1(4) . . . . ?
C6 C1 C2 O1 176.0(4) . . . . ?
C6 C1 C2 C3 -0.2(7) . . . . ?
C6 C1 C7 S1 84.4(5) . . . . ?
C6 C5 C9 S3 -87.6(5) . . . . ?
O7 S2 O8 Sm1 72.1(11) . . . 3_676 ?
O7 S2 C8 C3 -59.8(3) . . . . ?
C7 S1 O5 Sm1 -43.3(5) . . . . ?
C7 C1 C2 O1 0.3(7) . . . . ?
C7 C1 C2 C3 -175.9(4) . . . . ?
C7 C1 C6 O3 0.1(8) . . . . ?
C7 C1 C6 C5 175.4(4) . . . . ?
O8 S2 C8 C3 -178.8(3) . . . . ?
C8 S2 O8 Sm1 -171.7(11) . . . 3_676 ?
C8 C3 C4 O2 -4.8(6) . . . . ?
C8 C3 C4 C5 178.6(4) . . . . ?
O9 S2 O8 Sm1 -55.2(11) . . . 3_676 ?
O9 S2 C8 C3 61.9(3) . . . . ?
C9 S3 O11 Sm1 37.2(5) . . . 1_665 ?
C9 C5 C6 C1 -175.7(4) . . . . ?
C9 C5 C6 O3 -0.2(8) . . . . ?
O10 S3 C9 C5 -62.2(4) . . . . ?
O10 S3 O11 Sm1 -79.8(5) . . . 1_665 ?
O11 S3 C9 C5 177.4(3) . . . . ?
O12 S3 C9 C5 58.7(4) . . . . ?
O12 S3 O11 Sm1 154.4(4) . . . 1_665 ?
